data_4129019
loop_
_publ_author_name
'Zhang, Guoqi'
'Wu, Jing'
'Zheng, Shengping'
'Neary, Michelle C.'
'Mao, Jincheng'
'Flores, Marco'
'Trovitch, Ryan J.'
'Dub, Pavel A.'

_publ_section_title
;
 Redox-Noninnocent Ligand-Supported Vanadium Catalysts for the
 Chemoselective Reduction of C&#x2550;X (X = O, N) Functionalities.
;
_journal_issue 38
_journal_name_full 'Journal of the American Chemical Society'
_journal_page_first 15230
_journal_page_last 15239
_journal_paper_doi 10.1021/jacs.9b07062
_journal_volume 141
_journal_year 2019
_chemical_formula_moiety '0.55(C27 H43 N3 Si3 V), 0.45(C27 H44 N3 Si3 V)'
_chemical_formula_sum 'C27 H43.44 N3 Si3 V'
_chemical_formula_weight 545.30
_space_group_crystal_system triclinic
_space_group_IT_number 2
_space_group_name_Hall '-P 1'
_space_group_name_H-M_alt 'P -1'
_atom_sites_solution_hydrogens geom
_audit_creation_method SHELXL-2017/1
_cell_angle_alpha 115.202(4)
_cell_angle_beta 96.239(4)
_cell_angle_gamma 96.088(4)
_cell_formula_units_Z 2
_cell_length_a 10.8649(9)
_cell_length_b 12.4225(10)
_cell_length_c 13.0617(11)
_cell_measurement_reflns_used 9895
_cell_measurement_temperature 130(2)
_cell_measurement_theta_max 26.76
_cell_measurement_theta_min 2.36
_cell_volume 1562.8(2)
_computing_cell_refinement 'Bruker SAINT'
_computing_data_collection 'Bruker APEX2'
_computing_data_reduction 'Bruker SAINT'
_computing_molecular_graphics 'Bruker SHELXTL'
_computing_publication_material 'Bruker SHELXTL'
_computing_structure_refinement 'SHELXL-2017/1 (Sheldrick, 2017)'
_computing_structure_solution 'SHELXT 2014/4 (Sheldrick, 2014)'
_diffrn_ambient_temperature 130(2)
_diffrn_measured_fraction_theta_full 0.999
_diffrn_measured_fraction_theta_max 0.999
_diffrn_measurement_device_type 'Bruker APEX-II CCD'
_diffrn_measurement_method '\f and \w scans'
_diffrn_radiation_type MoK\a
_diffrn_radiation_wavelength 0.71073
_diffrn_reflns_av_R_equivalents 0.0628
_diffrn_reflns_av_unetI/netI 0.0413
_diffrn_reflns_Laue_measured_fraction_full 0.999
_diffrn_reflns_Laue_measured_fraction_max 0.999
_diffrn_reflns_limit_h_max 12
_diffrn_reflns_limit_h_min -12
_diffrn_reflns_limit_k_max 14
_diffrn_reflns_limit_k_min -14
_diffrn_reflns_limit_l_max 15
_diffrn_reflns_limit_l_min -15
_diffrn_reflns_number 53879
_diffrn_reflns_point_group_measured_fraction_full 0.999
_diffrn_reflns_point_group_measured_fraction_max 0.999
_diffrn_reflns_theta_full 25.000
_diffrn_reflns_theta_max 25.025
_diffrn_reflns_theta_min 2.361
_exptl_absorpt_coefficient_mu 0.451
_exptl_absorpt_correction_T_max 0.7458
_exptl_absorpt_correction_T_min 0.6503
_exptl_absorpt_correction_type empirical
_exptl_absorpt_process_details sadabs
_exptl_crystal_colour brown
_exptl_crystal_density_diffrn 1.159
_exptl_crystal_description plate
_exptl_crystal_F_000 583
_exptl_crystal_size_max 0.460
_exptl_crystal_size_mid 0.350
_exptl_crystal_size_min 0.060
_refine_diff_density_max 0.531
_refine_diff_density_min -0.480
_refine_diff_density_rms 0.066
_refine_ls_extinction_method none
_refine_ls_goodness_of_fit_ref 1.062
_refine_ls_hydrogen_treatment constr
_refine_ls_matrix_type full
_refine_ls_number_parameters 485
_refine_ls_number_reflns 5523
_refine_ls_number_restraints 1272
_refine_ls_restrained_S_all 0.960
_refine_ls_R_factor_all 0.1150
_refine_ls_R_factor_gt 0.0590
_refine_ls_shift/su_max 0.001
_refine_ls_shift/su_mean 0.000
_refine_ls_structure_factor_coef Fsqd
_refine_ls_weighting_details 'w=1/[\s^2^(Fo^2^)+(0.0264P)^2^+4.3347P] where P=(Fo^2^+2Fc^2^)/3'
_refine_ls_weighting_scheme calc
_refine_ls_wR_factor_gt 0.1173
_refine_ls_wR_factor_ref 0.1524
_reflns_Friedel_coverage 0.000
_reflns_number_gt 3479
_reflns_number_total 5523
_reflns_threshold_expression 'I > 2\s(I)'
_cod_data_source_file ja9b07062_si_003.cif
_cod_data_source_block gz1110-2
_cod_database_code 4129019
_shelx_shelxl_version_number 2017/1
_shelx_space_group_comment
; 
The symmetry employed for this shelxl refinement is uniquely defined 
by the following loop, which should always be used as a source of 
symmetry information in preference to the above space-group names. 
They are only intended as comments. 
;
_shelx_estimated_absorpt_t_min 0.819
_shelx_estimated_absorpt_t_max 0.973

loop_
_space_group_symop_operation_xyz
'x, y, z'
'-x, -y, -z'

loop_
_atom_site_label
_atom_site_type_symbol
_atom_site_fract_x
_atom_site_fract_y
_atom_site_fract_z
_atom_site_U_iso_or_equiv
_atom_site_adp_type
_atom_site_occupancy
_atom_site_site_symmetry_order
_atom_site_calc_flag
_atom_site_refinement_flags_posn
_atom_site_refinement_flags_adp
_atom_site_refinement_flags_occupancy
_atom_site_disorder_assembly
_atom_site_disorder_group
V1 V 1.32649(7) 1.35124(6) 0.56994(7) 0.0373(2) Uani 1 1 d . . . . .
Si1 Si 1.38133(11) 1.12102(11) 0.33522(11) 0.0419(3) Uani 1 1 d . . . . .
C11 C 1.3606(4) 1.2823(4) 0.4015(4) 0.0427(11) Uani 1 1 d . U . . .
H11A H 1.289794 1.291759 0.353267 0.051 Uiso 1 1 calc R U . . .
H11B H 1.437251 1.331983 0.399933 0.051 Uiso 1 1 calc R U . . .
C12 C 1.5243(6) 1.1041(5) 0.4135(6) 0.099(2) Uani 1 1 d . U . . .
H12A H 1.512214 1.120778 0.491763 0.149 Uiso 1 1 calc R U . . .
H12B H 1.595936 1.161043 0.416488 0.149 Uiso 1 1 calc R U . . .
H12C H 1.540725 1.021433 0.373706 0.149 Uiso 1 1 calc R U . . .
C13 C 1.4021(7) 1.0624(6) 0.1801(5) 0.093(2) Uani 1 1 d . U . . .
H13A H 1.416374 0.978699 0.151441 0.140 Uiso 1 1 calc R U . . .
H13B H 1.474398 1.112335 0.174013 0.140 Uiso 1 1 calc R U . . .
H13C H 1.326242 1.065670 0.134171 0.140 Uiso 1 1 calc R U . . .
C14 C 1.2436(6) 1.0231(5) 0.3396(6) 0.087(2) Uani 1 1 d . U . . .
H14A H 1.239586 1.039873 0.419472 0.130 Uiso 1 1 calc R U . . .
H14B H 1.251211 0.938269 0.295772 0.130 Uiso 1 1 calc R U . . .
H14C H 1.166813 1.039243 0.305863 0.130 Uiso 1 1 calc R U . . .
Si2 Si 1.26441(13) 1.59020(11) 0.79352(12) 0.0520(4) Uani 1 1 d . . . . .
C21 C 1.3146(4) 1.5344(4) 0.6511(4) 0.0481(12) Uani 1 1 d . U . . .
H21A H 1.398106 1.581327 0.660409 0.058 Uiso 1 1 calc R U . . .
H21B H 1.255096 1.551969 0.599539 0.058 Uiso 1 1 calc R U . . .
C22 C 1.3595(10) 1.5495(8) 0.8936(6) 0.182(5) Uani 1 1 d . U . . .
H22A H 1.346265 1.461476 0.864161 0.273 Uiso 1 1 calc R U . . .
H22B H 1.333986 1.585697 0.969160 0.273 Uiso 1 1 calc R U . . .
H22C H 1.448540 1.579679 0.900620 0.273 Uiso 1 1 calc R U . . .
C23 C 1.0983(6) 1.5234(5) 0.7754(6) 0.103(3) Uani 1 1 d . U . . .
H23A H 1.090892 1.435704 0.746720 0.155 Uiso 1 1 calc R U . . .
H23B H 1.046570 1.541443 0.720274 0.155 Uiso 1 1 calc R U . . .
H23C H 1.069417 1.557583 0.849501 0.155 Uiso 1 1 calc R U . . .
C24 C 1.2734(6) 1.7586(5) 0.8690(6) 0.091(2) Uani 1 1 d . U . . .
H24A H 1.254303 1.781811 0.946540 0.137 Uiso 1 1 calc R U . . .
H24B H 1.212384 1.783226 0.825875 0.137 Uiso 1 1 calc R U . . .
H24C H 1.358206 1.798383 0.874091 0.137 Uiso 1 1 calc R U . . .
N1 N 1.1296(19) 1.2889(15) 0.5162(13) 0.0384(9) Uani 0.550(6) 1 d . U P A 1
C41 C 1.0581(17) 1.315(2) 0.444(2) 0.050(3) Uani 0.550(6) 1 d . U P A 1
H41A H 1.094762 1.364831 0.413011 0.060 Uiso 0.550(6) 1 calc R U P A 1
C42 C 0.9305(17) 1.2697(18) 0.4123(18) 0.065(4) Uani 0.550(6) 1 d . U P A 1
H42A H 0.879021 1.290283 0.361997 0.078 Uiso 0.550(6) 1 calc R U P A 1
C43 C 0.8796(15) 1.1945(16) 0.4554(14) 0.061(4) Uani 0.550(6) 1 d . U P A 1
H43A H 0.792913 1.160462 0.431886 0.073 Uiso 0.550(6) 1 calc R U P A 1
C44 C 0.9512(14) 1.1679(15) 0.5310(15) 0.051(4) Uani 0.550(6) 1 d . U P A 1
H44A H 0.915653 1.117803 0.562171 0.061 Uiso 0.550(6) 1 calc R U P A 1
C45 C 1.0804(15) 1.218(2) 0.5613(19) 0.0353(19) Uani 0.550(6) 1 d . U P A 1
N3 N 1.5032(9) 1.3580(10) 0.6538(10) 0.0384(9) Uani 0.550(6) 1 d . U P A 1
C61 C 1.6143(16) 1.411(2) 0.6448(18) 0.052(3) Uani 0.550(6) 1 d . U P A 1
H61A H 1.613877 1.456374 0.601625 0.062 Uiso 0.550(6) 1 calc R U P A 1
C62 C 1.7282(15) 1.4022(16) 0.6962(15) 0.067(4) Uani 0.550(6) 1 d . U P A 1
H62A H 1.804613 1.438022 0.685875 0.080 Uiso 0.550(6) 1 calc R U P A 1
C63 C 1.7297(14) 1.3404(14) 0.7628(13) 0.066(4) Uani 0.550(6) 1 d . U P A 1
H63A H 1.806809 1.336181 0.801702 0.080 Uiso 0.550(6) 1 calc R U P A 1
C64 C 1.6193(11) 1.2861(13) 0.7716(12) 0.057(3) Uani 0.550(6) 1 d . U P A 1
H64A H 1.620093 1.241925 0.815638 0.068 Uiso 0.550(6) 1 calc R U P A 1
C65 C 1.5055(12) 1.2931(13) 0.7183(12) 0.038(2) Uani 0.550(6) 1 d . U P A 1
N2 N 1.2903(8) 1.2497(12) 0.6515(12) 0.0384(9) Uani 0.550(6) 1 d . U P A 1
C51 C 1.1680(10) 1.1952(18) 0.6400(16) 0.0368(18) Uani 0.550(6) 1 d . U P A 1
C52 C 1.1399(12) 1.1340(14) 0.6998(13) 0.052(3) Uani 0.550(6) 1 d . U P A 1
H52A H 1.055070 1.098642 0.690705 0.063 Uiso 0.550(6) 1 calc R U P A 1
C53 C 1.2329(14) 1.1204(12) 0.7766(12) 0.062(3) Uani 0.550(6) 1 d . U P A 1
C54 C 1.3565(14) 1.1735(10) 0.7857(9) 0.046(3) Uani 0.550(6) 1 d . U P A 1
H54A H 1.422772 1.166859 0.835341 0.055 Uiso 0.550(6) 1 calc R U P A 1
C55 C 1.3819(10) 1.2365(15) 0.7210(14) 0.039(2) Uani 0.550(6) 1 d . U P A 1
Si3 Si 1.1645(7) 1.2263(7) 0.9921(5) 0.112(2) Uani 0.550(6) 1 d . . P A 1
C31 C 1.1975(11) 1.0878(9) 0.8687(9) 0.071(3) Uani 0.550(6) 1 d . U P A 1
H31A H 1.266773 1.055932 0.896304 0.086 Uiso 0.550(6) 1 calc R U P A 1
H31B H 1.121836 1.024292 0.837459 0.086 Uiso 0.550(6) 1 calc R U P A 1
C32 C 1.3097(17) 1.3150(13) 1.0727(12) 0.144(7) Uani 0.550(6) 1 d . U P A 1
H32D H 1.336992 1.371498 1.042166 0.215 Uiso 0.550(6) 1 calc R U P A 1
H32E H 1.372435 1.262545 1.067814 0.215 Uiso 0.550(6) 1 calc R U P A 1
H32F H 1.300670 1.360263 1.153136 0.215 Uiso 0.550(6) 1 calc R U P A 1
C33 C 1.046(2) 1.285(3) 0.9425(18) 0.178(13) Uani 0.550(6) 1 d . U P A 1
H33D H 1.080043 1.328865 0.902248 0.266 Uiso 0.550(6) 1 calc R U P A 1
H33F H 1.011315 1.339849 1.007770 0.266 Uiso 0.550(6) 1 calc R U P A 1
H33G H 0.978884 1.218627 0.889731 0.266 Uiso 0.550(6) 1 calc R U P A 1
C34 C 1.089(2) 1.161(3) 1.0922(18) 0.191(11) Uani 0.550(6) 1 d . U P A 1
H34F H 1.091993 1.227588 1.168419 0.286 Uiso 0.550(6) 1 calc R U P A 1
H34G H 1.137255 1.101635 1.099387 0.286 Uiso 0.550(6) 1 calc R U P A 1
H34D H 1.001869 1.122932 1.057719 0.286 Uiso 0.550(6) 1 calc R U P A 1
N1A N 1.133(2) 1.2798(18) 0.5285(16) 0.0384(9) Uani 0.450(6) 1 d . U P A 2
C41A C 1.037(2) 1.297(3) 0.461(2) 0.043(4) Uani 0.450(6) 1 d . U P A 2
H41B H 1.057982 1.349769 0.427881 0.052 Uiso 0.450(6) 1 calc R U P A 2
C42A C 0.9147(19) 1.2442(19) 0.4372(19) 0.047(4) Uani 0.450(6) 1 d . U P A 2
H42B H 0.853082 1.257250 0.388192 0.056 Uiso 0.450(6) 1 calc R U P A 2
C43A C 0.8849(19) 1.1696(16) 0.4893(16) 0.045(4) Uani 0.450(6) 1 d . U P A 2
H43B H 0.800410 1.132336 0.478273 0.054 Uiso 0.450(6) 1 calc R U P A 2
C44A C 0.9787(15) 1.1499(18) 0.5574(18) 0.044(3) Uani 0.450(6) 1 d . U P A 2
H44B H 0.957305 1.097807 0.591309 0.053 Uiso 0.450(6) 1 calc R U P A 2
C45A C 1.1006(19) 1.203(2) 0.577(2) 0.0353(19) Uani 0.450(6) 1 d . U P A 2
N3A N 1.5232(13) 1.3717(12) 0.6383(11) 0.0384(9) Uani 0.450(6) 1 d . U P A 2
C61A C 1.6235(19) 1.427(2) 0.618(2) 0.043(3) Uani 0.450(6) 1 d . U P A 2
H61B H 1.610710 1.466780 0.570575 0.052 Uiso 0.450(6) 1 calc R U P A 2
C62A C 1.7432(16) 1.4286(16) 0.6625(15) 0.051(3) Uani 0.450(6) 1 d . U P A 2
H62B H 1.812099 1.468714 0.646028 0.062 Uiso 0.450(6) 1 calc R U P A 2
C63A C 1.7638(14) 1.3720(14) 0.7314(15) 0.048(3) Uani 0.450(6) 1 d . U P A 2
H63B H 1.847286 1.372451 0.762239 0.057 Uiso 0.450(6) 1 calc R U P A 2
C64A C 1.6647(16) 1.3150(14) 0.7557(15) 0.045(3) Uani 0.450(6) 1 d . U P A 2
H64B H 1.677108 1.276126 0.803894 0.054 Uiso 0.450(6) 1 calc R U P A 2
C65A C 1.5406(13) 1.3164(17) 0.7054(16) 0.034(3) Uani 0.450(6) 1 d . U P A 2
N2A N 1.3163(10) 1.2582(15) 0.6500(16) 0.0384(9) Uani 0.450(6) 1 d . U P A 2
C51A C 1.2072(13) 1.194(2) 0.651(2) 0.0368(18) Uani 0.450(6) 1 d . U P A 2
C52A C 1.1905(13) 1.1308(17) 0.7149(17) 0.042(3) Uani 0.450(6) 1 d . U P A 2
H52B H 1.111515 1.083533 0.705079 0.051 Uiso 0.450(6) 1 calc R U P A 2
C53A C 1.2977(15) 1.1379(16) 0.7989(13) 0.046(3) Uani 0.450(6) 1 d . U P A 2
H53A H 1.304704 1.054599 0.789140 0.055 Uiso 0.450(6) 1 calc R U P A 2
C54A C 1.4202(12) 1.1949(13) 0.7857(11) 0.040(3) Uani 0.450(6) 1 d . U P A 2
H54B H 1.495719 1.190520 0.826681 0.049 Uiso 0.450(6) 1 calc R U P A 2
C55A C 1.4279(14) 1.2516(16) 0.7188(14) 0.031(3) Uani 0.450(6) 1 d . U P A 2
Si3A Si 1.1156(5) 1.1842(4) 0.9635(5) 0.0486(12) Uani 0.450(6) 1 d . . P A 2
C31A C 1.2744(11) 1.2170(11) 0.9257(10) 0.062(3) Uani 0.450(6) 1 d . U P A 2
H31C H 1.288838 1.302707 0.940288 0.075 Uiso 0.450(6) 1 calc R U P A 2
H31D H 1.339189 1.208046 0.979666 0.075 Uiso 0.450(6) 1 calc R U P A 2
C32A C 1.1348(15) 1.2525(11) 1.1185(12) 0.059(4) Uani 0.450(6) 1 d . U P A 2
H32A H 1.201453 1.221280 1.148884 0.088 Uiso 0.450(6) 1 calc R U P A 2
H32B H 1.055811 1.232877 1.141590 0.088 Uiso 0.450(6) 1 calc R U P A 2
H32C H 1.157422 1.340297 1.149134 0.088 Uiso 0.450(6) 1 calc R U P A 2
C33A C 0.9915(16) 1.2564(16) 0.9101(18) 0.059(4) Uani 0.450(6) 1 d . U P A 2
H33A H 0.909492 1.232263 0.925727 0.089 Uiso 0.450(6) 1 calc R U P A 2
H33B H 0.986809 1.229339 0.827305 0.089 Uiso 0.450(6) 1 calc R U P A 2
H33C H 1.014885 1.344534 0.950151 0.089 Uiso 0.450(6) 1 calc R U P A 2
C34A C 1.0636(13) 1.0205(11) 0.8916(11) 0.077(4) Uani 0.450(6) 1 d . U P A 2
H34A H 1.122247 0.981591 0.921234 0.116 Uiso 0.450(6) 1 calc R U P A 2
H34B H 1.061286 0.990829 0.808687 0.116 Uiso 0.450(6) 1 calc R U P A 2
H34C H 0.979452 1.001337 0.906259 0.116 Uiso 0.450(6) 1 calc R U P A 2

loop_
_atom_site_aniso_label
_atom_site_aniso_U_11
_atom_site_aniso_U_22
_atom_site_aniso_U_33
_atom_site_aniso_U_23
_atom_site_aniso_U_13
_atom_site_aniso_U_12
V1 0.0360(4) 0.0305(4) 0.0484(5) 0.0170(3) 0.0149(3) 0.0127(3)
Si1 0.0405(7) 0.0363(7) 0.0494(8) 0.0155(6) 0.0182(6) 0.0137(5)
C11 0.049(3) 0.040(2) 0.052(3) 0.028(2) 0.020(2) 0.017(2)
C12 0.098(5) 0.061(4) 0.097(5) -0.006(3) -0.015(4) 0.053(4)
C13 0.154(7) 0.075(4) 0.068(4) 0.032(3) 0.055(4) 0.053(4)
C14 0.082(4) 0.041(3) 0.111(5) 0.004(3) 0.052(4) 0.000(3)
Si2 0.0486(8) 0.0352(7) 0.0577(9) 0.0045(6) 0.0167(7) 0.0111(6)
C21 0.051(3) 0.033(2) 0.071(3) 0.027(2) 0.030(2) 0.013(2)
C22 0.285(13) 0.170(9) 0.054(5) -0.004(5) -0.002(6) 0.157(9)
C23 0.098(5) 0.051(3) 0.123(6) -0.008(4) 0.079(5) -0.003(3)
C24 0.087(4) 0.042(3) 0.107(5) -0.007(3) 0.043(4) 0.004(3)
N1 0.0400(17) 0.0330(17) 0.0408(18) 0.0113(11) 0.0147(15) 0.0145(14)
C41 0.043(6) 0.055(9) 0.057(7) 0.025(5) 0.019(5) 0.022(6)
C42 0.045(6) 0.065(10) 0.080(10) 0.025(6) 0.011(6) 0.015(6)
C43 0.040(6) 0.055(10) 0.075(10) 0.018(6) 0.010(6) 0.009(5)
C44 0.035(6) 0.043(7) 0.069(9) 0.017(5) 0.019(6) 0.012(6)
C45 0.032(4) 0.027(5) 0.043(5) 0.008(2) 0.017(3) 0.012(4)
N3 0.0400(17) 0.0330(17) 0.0408(18) 0.0113(11) 0.0147(15) 0.0145(14)
C61 0.045(5) 0.039(7) 0.067(10) 0.017(6) 0.018(5) 0.009(4)
C62 0.038(6) 0.065(9) 0.080(10) 0.016(6) 0.006(6) 0.008(6)
C63 0.033(6) 0.071(9) 0.077(8) 0.016(6) -0.005(7) 0.017(7)
C64 0.041(6) 0.054(8) 0.059(7) 0.008(5) -0.003(5) 0.020(5)
C65 0.036(5) 0.033(7) 0.044(5) 0.011(4) 0.012(5) 0.018(5)
N2 0.0400(17) 0.0330(17) 0.0408(18) 0.0113(11) 0.0147(15) 0.0145(14)
C51 0.035(5) 0.034(2) 0.040(4) 0.010(2) 0.019(5) 0.016(5)
C52 0.059(7) 0.051(6) 0.045(6) 0.018(4) 0.019(6) 0.005(7)
C53 0.069(7) 0.068(7) 0.053(7) 0.030(5) 0.019(6) 0.002(6)
C54 0.056(7) 0.038(6) 0.044(5) 0.014(4) 0.015(6) 0.016(6)
C55 0.035(5) 0.035(5) 0.045(5) 0.011(4) 0.021(5) 0.017(5)
Si3 0.094(5) 0.146(6) 0.071(3) 0.017(4) 0.036(3) 0.040(4)
C31 0.097(8) 0.076(7) 0.075(7) 0.053(6) 0.051(6) 0.035(6)
C32 0.216(19) 0.102(11) 0.081(10) 0.009(9) 0.009(11) 0.051(12)
C33 0.19(2) 0.30(3) 0.084(15) 0.074(17) 0.078(16) 0.19(2)
C34 0.18(2) 0.37(3) 0.139(18) 0.18(2) 0.098(16) 0.15(2)
N1A 0.0400(17) 0.0330(17) 0.0408(18) 0.0113(11) 0.0147(15) 0.0145(14)
C41A 0.039(7) 0.035(7) 0.056(9) 0.021(6) 0.007(6) 0.006(6)
C42A 0.039(6) 0.042(10) 0.066(9) 0.027(6) 0.013(6) 0.013(6)
C43A 0.038(6) 0.039(7) 0.060(10) 0.022(6) 0.010(6) 0.013(6)
C44A 0.036(6) 0.038(7) 0.058(9) 0.015(5) 0.015(5) 0.020(5)
C45A 0.032(4) 0.027(5) 0.043(5) 0.008(2) 0.017(3) 0.012(4)
N3A 0.0400(17) 0.0330(17) 0.0408(18) 0.0113(11) 0.0147(15) 0.0145(14)
C61A 0.045(5) 0.041(8) 0.045(9) 0.018(5) 0.014(5) 0.012(5)
C62A 0.043(6) 0.044(7) 0.066(9) 0.023(6) 0.010(5) 0.012(5)
C63A 0.030(6) 0.045(8) 0.063(9) 0.021(6) 0.004(5) 0.006(5)
C64A 0.032(7) 0.039(7) 0.056(7) 0.016(5) -0.002(7) 0.003(7)
C65A 0.032(5) 0.028(6) 0.035(6) 0.008(4) 0.007(5) 0.003(5)
N2A 0.0400(17) 0.0330(17) 0.0408(18) 0.0113(11) 0.0147(15) 0.0145(14)
C51A 0.035(5) 0.034(2) 0.040(4) 0.010(2) 0.019(5) 0.016(5)
C52A 0.037(7) 0.040(6) 0.051(7) 0.017(5) 0.016(6) 0.018(6)
C53A 0.041(8) 0.059(8) 0.046(6) 0.027(6) 0.017(6) 0.015(7)
C54A 0.042(6) 0.044(6) 0.041(6) 0.020(5) 0.015(5) 0.016(6)
C55A 0.034(6) 0.030(7) 0.030(5) 0.008(4) 0.015(6) 0.017(7)
Si3A 0.060(3) 0.038(2) 0.049(3) 0.019(2) 0.018(2) 0.0049(18)
C31A 0.067(7) 0.064(7) 0.053(6) 0.021(5) 0.015(5) 0.014(6)
C32A 0.075(9) 0.057(8) 0.049(7) 0.021(7) 0.030(6) 0.026(7)
C33A 0.059(9) 0.060(8) 0.063(10) 0.028(7) 0.009(7) 0.022(7)
C34A 0.100(11) 0.063(8) 0.061(8) 0.024(7) 0.015(7) -0.001(7)

loop_
_atom_type_symbol
_atom_type_description
_atom_type_scat_dispersion_real
_atom_type_scat_dispersion_imag
_atom_type_scat_source
C C 0.0033 0.0016 'International Tables Vol C Tables 4.2.6.8 and 6.1.1.4'
H H 0.0000 0.0000 'International Tables Vol C Tables 4.2.6.8 and 6.1.1.4'
N N 0.0061 0.0033 'International Tables Vol C Tables 4.2.6.8 and 6.1.1.4'
Si Si 0.0817 0.0704 'International Tables Vol C Tables 4.2.6.8 and 6.1.1.4'
V V 0.3005 0.5294 'International Tables Vol C Tables 4.2.6.8 and 6.1.1.4'

loop_
_geom_angle_atom_site_label_1
_geom_angle_atom_site_label_2
_geom_angle_atom_site_label_3
_geom_angle
N2 V1 N3 76.9(4)
N2A V1 C11 122.5(5)
N2 V1 C11 123.8(4)
N3 V1 C11 99.4(3)
N2A V1 C21 120.3(5)
N2 V1 C21 118.8(4)
N3 V1 C21 98.8(3)
C11 V1 C21 117.13(17)
N2A V1 N1A 78.5(5)
C11 V1 N1A 96.4(6)
C21 V1 N1A 98.7(5)
N2 V1 N1 77.2(5)
N3 V1 N1 154.0(3)
C11 V1 N1 92.8(5)
C21 V1 N1 95.9(4)
N2A V1 N3A 79.2(5)
C11 V1 N3A 92.1(3)
C21 V1 N3A 96.0(4)
N1A V1 N3A 157.2(4)
C12 Si1 C14 109.7(3)
C12 Si1 C11 109.3(2)
C14 Si1 C11 110.7(2)
C12 Si1 C13 106.5(3)
C14 Si1 C13 106.9(3)
C11 Si1 C13 113.5(2)
Si1 C11 V1 115.9(2)
Si1 C11 H11A 108.3
V1 C11 H11A 108.3
Si1 C11 H11B 108.3
V1 C11 H11B 108.3
H11A C11 H11B 107.4
Si1 C12 H12A 109.5
Si1 C12 H12B 109.5
H12A C12 H12B 109.5
Si1 C12 H12C 109.5
H12A C12 H12C 109.5
H12B C12 H12C 109.5
Si1 C13 H13A 109.5
Si1 C13 H13B 109.5
H13A C13 H13B 109.5
Si1 C13 H13C 109.5
H13A C13 H13C 109.5
H13B C13 H13C 109.5
Si1 C14 H14A 109.5
Si1 C14 H14B 109.5
H14A C14 H14B 109.5
Si1 C14 H14C 109.5
H14A C14 H14C 109.5
H14B C14 H14C 109.5
C22 Si2 C23 108.2(5)
C22 Si2 C21 112.2(3)
C23 Si2 C21 109.3(3)
C22 Si2 C24 106.2(4)
C23 Si2 C24 106.4(3)
C21 Si2 C24 114.3(3)
Si2 C21 V1 116.6(2)
Si2 C21 H21A 108.1
V1 C21 H21A 108.1
Si2 C21 H21B 108.1
V1 C21 H21B 108.1
H21A C21 H21B 107.3
Si2 C22 H22A 109.5
Si2 C22 H22B 109.5
H22A C22 H22B 109.5
Si2 C22 H22C 109.5
H22A C22 H22C 109.5
H22B C22 H22C 109.5
Si2 C23 H23A 109.5
Si2 C23 H23B 109.5
H23A C23 H23B 109.5
Si2 C23 H23C 109.5
H23A C23 H23C 109.5
H23B C23 H23C 109.5
Si2 C24 H24A 109.5
Si2 C24 H24B 109.5
H24A C24 H24B 109.5
Si2 C24 H24C 109.5
H24A C24 H24C 109.5
H24B C24 H24C 109.5
C41 N1 C45 121.0(18)
C41 N1 V1 124.3(14)
C45 N1 V1 114.6(9)
N1 C41 C42 120.9(16)
N1 C41 H41A 119.6
C42 C41 H41A 119.6
C43 C42 C41 118.7(16)
C43 C42 H42A 120.7
C41 C42 H42A 120.7
C44 C43 C42 121.3(14)
C44 C43 H43A 119.3
C42 C43 H43A 119.3
C43 C44 C45 117.5(13)
C43 C44 H44A 121.2
C45 C44 H44A 121.2
N1 C45 C44 120.6(12)
N1 C45 C51 116.2(14)
C44 C45 C51 123.2(13)
C61 N3 C65 118.1(12)
C61 N3 V1 126.5(10)
C65 N3 V1 115.2(7)
N3 C61 C62 122.4(13)
N3 C61 H61A 118.8
C62 C61 H61A 118.8
C61 C62 C63 119.2(13)
C61 C62 H62A 120.4
C63 C62 H62A 120.4
C64 C63 C62 118.8(13)
C64 C63 H63A 120.6
C62 C63 H63A 120.6
C63 C64 C65 121.9(13)
C63 C64 H64A 119.0
C65 C64 H64A 119.0
C64 C65 N3 119.5(12)
C64 C65 C55 126.1(11)
N3 C65 C55 114.4(11)
C55 N2 C51 118.9(13)
C55 N2 V1 121.2(7)
C51 N2 V1 119.8(10)
C52 C51 N2 121.0(12)
C52 C51 C45 126.9(12)
N2 C51 C45 112.1(14)
C51 C52 C53 122.0(11)
C51 C52 H52A 119.0
C53 C52 H52A 119.0
C54 C53 C52 116.5(11)
C54 C53 C31 119.9(13)
C52 C53 C31 120.9(11)
C53 C54 C55 119.6(11)
C53 C54 H54A 120.2
C55 C54 H54A 120.2
N2 C55 C54 121.9(10)
N2 C55 C65 112.0(11)
C54 C55 C65 126.2(12)
C33 Si3 C32 122.7(12)
C33 Si3 C31 109.7(8)
C32 Si3 C31 107.8(7)
C33 Si3 C34 105.4(11)
C32 Si3 C34 105.7(10)
C31 Si3 C34 104.0(10)
C53 C31 Si3 109.5(8)
C53 C31 H31A 109.8
Si3 C31 H31A 109.8
C53 C31 H31B 109.8
Si3 C31 H31B 109.8
H31A C31 H31B 108.2
Si3 C32 H32D 109.5
Si3 C32 H32E 109.5
H32D C32 H32E 109.5
Si3 C32 H32F 109.5
H32D C32 H32F 109.5
H32E C32 H32F 109.5
Si3 C33 H33D 109.5
Si3 C33 H33F 109.5
H33D C33 H33F 109.5
Si3 C33 H33G 109.5
H33D C33 H33G 109.5
H33F C33 H33G 109.5
Si3 C34 H34F 109.5
Si3 C34 H34G 109.5
H34F C34 H34G 109.5
Si3 C34 H34D 109.5
H34F C34 H34D 109.5
H34G C34 H34D 109.5
C45A N1A C41A 117(2)
C45A N1A V1 113.0(12)
C41A N1A V1 130.3(14)
C42A C41A N1A 125.8(17)
C42A C41A H41B 117.1
N1A C41A H41B 117.1
C41A C42A C43A 116.0(16)
C41A C42A H42B 122.0
C43A C42A H42B 122.0
C44A C43A C42A 120.1(16)
C44A C43A H43B 119.9
C42A C43A H43B 119.9
C45A C44A C43A 121.7(17)
C45A C44A H44B 119.2
C43A C44A H44B 119.2
C44A C45A N1A 119.8(16)
C44A C45A C51A 127.0(16)
N1A C45A C51A 113.2(18)
C65A N3A C61A 118.9(14)
C65A N3A V1 112.5(8)
C61A N3A V1 128.5(12)
N3A C61A C62A 122.6(15)
N3A C61A H61B 118.7
C62A C61A H61B 118.7
C61A C62A C63A 119.7(14)
C61A C62A H62B 120.2
C63A C62A H62B 120.2
C64A C63A C62A 120.2(14)
C64A C63A H63B 119.9
C62A C63A H63B 119.9
C63A C64A C65A 117.3(14)
C63A C64A H64B 121.4
C65A C64A H64B 121.4
N3A C65A C64A 121.3(12)
N3A C65A C55A 116.4(13)
C64A C65A C55A 122.2(13)
C51A N2A C55A 115.4(16)
C51A N2A V1 123.6(13)
C55A N2A V1 121.0(9)
N2A C51A C52A 126.9(15)
N2A C51A C45A 111.6(17)
C52A C51A C45A 121.4(15)
C51A C52A C53A 118.9(14)
C51A C52A H52B 120.6
C53A C52A H52B 120.6
C52A C53A C54A 112.9(12)
C52A C53A C31A 109.6(12)
C54A C53A C31A 107.5(13)
C52A C53A H53A 108.9
C54A C53A H53A 108.9
C31A C53A H53A 108.9
C55A C54A C53A 123.1(12)
C55A C54A H54B 118.4
C53A C54A H54B 118.4
C54A C55A N2A 121.6(14)
C54A C55A C65A 127.6(13)
N2A C55A C65A 110.8(13)
C32A Si3A C34A 115.2(6)
C32A Si3A C31A 107.0(7)
C34A Si3A C31A 107.8(6)
C32A Si3A C33A 107.4(9)
C34A Si3A C33A 107.7(7)
C31A Si3A C33A 111.9(8)
C53A C31A Si3A 118.3(9)
C53A C31A H31C 107.7
Si3A C31A H31C 107.7
C53A C31A H31D 107.7
Si3A C31A H31D 107.7
H31C C31A H31D 107.1
Si3A C32A H32A 109.5
Si3A C32A H32B 109.5
H32A C32A H32B 109.5
Si3A C32A H32C 109.5
H32A C32A H32C 109.5
H32B C32A H32C 109.5
Si3A C33A H33A 109.5
Si3A C33A H33B 109.5
H33A C33A H33B 109.5
Si3A C33A H33C 109.5
H33A C33A H33C 109.5
H33B C33A H33C 109.5
Si3A C34A H34A 109.5
Si3A C34A H34B 109.5
H34A C34A H34B 109.5
Si3A C34A H34C 109.5
H34A C34A H34C 109.5
H34B C34A H34C 109.5

loop_
_geom_bond_atom_site_label_1
_geom_bond_atom_site_label_2
_geom_bond_distance
V1 N2A 1.86(2)
V1 N2 2.004(16)
V1 N3 2.079(12)
V1 C11 2.085(4)
V1 C21 2.087(4)
V1 N1A 2.11(3)
V1 N1 2.13(2)
V1 N3A 2.169(14)
Si1 C12 1.847(6)
Si1 C14 1.848(5)
Si1 C11 1.864(4)
Si1 C13 1.888(5)
C11 H11A 0.9900
C11 H11B 0.9900
C12 H12A 0.9800
C12 H12B 0.9800
C12 H12C 0.9800
C13 H13A 0.9800
C13 H13B 0.9800
C13 H13C 0.9800
C14 H14A 0.9800
C14 H14B 0.9800
C14 H14C 0.9800
Si2 C22 1.847(8)
Si2 C23 1.851(6)
Si2 C21 1.855(5)
Si2 C24 1.880(5)
C21 H21A 0.9900
C21 H21B 0.9900
C22 H22A 0.9800
C22 H22B 0.9800
C22 H22C 0.9800
C23 H23A 0.9800
C23 H23B 0.9800
C23 H23C 0.9800
C24 H24A 0.9800
C24 H24B 0.9800
C24 H24C 0.9800
N1 C41 1.33(2)
N1 C45 1.35(2)
C41 C42 1.39(2)
C41 H41A 0.9500
C42 C43 1.380(18)
C42 H42A 0.9500
C43 C44 1.361(18)
C43 H43A 0.9500
C44 C45 1.41(2)
C44 H44A 0.9500
C45 C51 1.459(15)
N3 C61 1.355(17)
N3 C65 1.392(14)
C61 C62 1.38(2)
C61 H61A 0.9500
C62 C63 1.385(19)
C62 H62A 0.9500
C63 C64 1.352(17)
C63 H63A 0.9500
C64 C65 1.382(15)
C64 H64A 0.9500
C65 C55 1.460(14)
N2 C55 1.344(19)
N2 C51 1.387(15)
C51 C52 1.338(18)
C52 C53 1.420(18)
C52 H52A 0.9500
C53 C54 1.401(16)
C53 C31 1.498(16)
C54 C55 1.403(16)
C54 H54A 0.9500
Si3 C33 1.74(2)
Si3 C32 1.759(18)
Si3 C31 1.891(12)
Si3 C34 2.01(2)
C31 H31A 0.9900
C31 H31B 0.9900
C32 H32D 0.9800
C32 H32E 0.9800
C32 H32F 0.9800
C33 H33D 0.9800
C33 H33F 0.9800
C33 H33G 0.9800
C34 H34F 0.9800
C34 H34G 0.9800
C34 H34D 0.9800
N1A C45A 1.38(2)
N1A C41A 1.39(3)
C41A C42A 1.35(2)
C41A H41B 0.9500
C42A C43A 1.395(19)
C42A H42B 0.9500
C43A C44A 1.390(18)
C43A H43B 0.9500
C44A C45A 1.36(2)
C44A H44B 0.9500
C45A C51A 1.471(18)
N3A C65A 1.335(19)
N3A C61A 1.338(19)
C61A C62A 1.36(2)
C61A H61B 0.9500
C62A C63A 1.37(2)
C62A H62B 0.9500
C63A C64A 1.366(19)
C63A H63B 0.9500
C64A C65A 1.44(2)
C64A H64B 0.9500
C65A C55A 1.462(16)
N2A C51A 1.36(2)
N2A C55A 1.46(2)
C51A C52A 1.38(2)
C52A C53A 1.478(19)
C52A H52B 0.9500
C53A C54A 1.502(17)
C53A C31A 1.591(18)
C53A H53A 1.0000
C54A C55A 1.339(18)
C54A H54B 0.9500
Si3A C32A 1.809(15)
Si3A C34A 1.831(13)
Si3A C31A 1.895(13)
Si3A C33A 1.922(18)
C31A H31C 0.9900
C31A H31D 0.9900
C32A H32A 0.9800
C32A H32B 0.9800
C32A H32C 0.9800
C33A H33A 0.9800
C33A H33B 0.9800
C33A H33C 0.9800
C34A H34A 0.9800
C34A H34B 0.9800
C34A H34C 0.9800
